data_7053005
loop_
_publ_author_name
'Tarushi, Alketa'
'Kljun, Jakob'
'Turel, Iztok'
'Pantazaki, Anastasia A.'
'Psomas, George'
'Kessissoglou, Dimitris P.'

_publ_section_title
;
 Zinc(ii) complexes with the quinolone antibacterial drug flumequine:
 structure, DNA- and albumin-binding
;
_journal_issue 2
_journal_name_full 'New Journal of Chemistry'
_journal_page_first 342
_journal_paper_doi 10.1039/c2nj40798a
_journal_volume 37
_journal_year 2013
_chemical_formula_moiety 'C24 H19 Cl F N3 O3 Zn'
_chemical_formula_sum 'C24 H19 Cl F N3 O3 Zn'
_chemical_formula_weight 517.24
_chemical_name_common
;
[(2,2'-bipyridine)chlorido(flumequinato-\k^2^O,O)zinc(II)]
;
_chemical_name_systematic
;
[(2,2'-bipyridine)chlorido(9-fluoro-5-methyl-1-oxo-1,5,6,7-tetrahydropyr
ido[3,2,1-ij]quinoline-2-carboxylato-\k^2^O,O)zinc(II)]
;
_space_group_IT_number 2
_symmetry_cell_setting triclinic
_symmetry_space_group_name_Hall '-P 1'
_symmetry_space_group_name_H-M 'P -1'
_atom_sites_solution_hydrogens geom
_atom_sites_solution_primary direct
_atom_sites_solution_secondary difmap
_audit_creation_method SHELXL-97
_cell_angle_alpha 100.3157(8)
_cell_angle_beta 100.6858(8)
_cell_angle_gamma 96.1710(8)
_cell_formula_units_Z 2
_cell_length_a 7.84430(10)
_cell_length_b 9.22610(10)
_cell_length_c 15.1286(2)
_cell_measurement_reflns_used 4730
_cell_measurement_temperature 150(2)
_cell_measurement_theta_max 27.48
_cell_measurement_theta_min 0.41
_cell_volume 1047.24(2)
_computing_cell_refinement 'DENZO-SMN (Otwinovski & Minor, 1997)'
_computing_data_collection 'Collect (Nonius, 2000)'
_computing_data_reduction 'DENZO-SMN (Otwinovski & Minor, 1997)'
_computing_structure_refinement 'SHELXL-97 (Sheldrick, 2008)'
_computing_structure_solution 'SIR92 (Altomare et al., 1993)'
_diffrn_ambient_temperature 150(2)
_diffrn_measured_fraction_theta_full 0.992
_diffrn_measured_fraction_theta_max 0.992
_diffrn_measurement_device_type
;
Nonius KappaCCD area-detector diffractometer
;
_diffrn_measurement_method '\w scans'
_diffrn_radiation_monochromator graphite
_diffrn_radiation_source 'fine-focus sealed tube'
_diffrn_radiation_type MoK\a
_diffrn_radiation_wavelength 0.71073
_diffrn_reflns_av_R_equivalents 0.0093
_diffrn_reflns_av_sigmaI/netI 0.0169
_diffrn_reflns_limit_h_max 10
_diffrn_reflns_limit_h_min -10
_diffrn_reflns_limit_k_max 11
_diffrn_reflns_limit_k_min -11
_diffrn_reflns_limit_l_max 19
_diffrn_reflns_limit_l_min -19
_diffrn_reflns_number 9139
_diffrn_reflns_theta_full 27.47
_diffrn_reflns_theta_max 27.47
_diffrn_reflns_theta_min 3.95
_exptl_absorpt_coefficient_mu 1.343
_exptl_absorpt_correction_T_max 0.8554
_exptl_absorpt_correction_T_min 0.8239
_exptl_absorpt_correction_type multi-scan
_exptl_absorpt_process_details 'SCALEPACK (Otwinowski & Minor, 1997)'
_exptl_crystal_colour colorless
_exptl_crystal_density_diffrn 1.640
_exptl_crystal_density_method 'not measured'
_exptl_crystal_description prism
_exptl_crystal_F_000 528
_exptl_crystal_size_max 0.15
_exptl_crystal_size_mid 0.15
_exptl_crystal_size_min 0.12
_refine_diff_density_max 0.580
_refine_diff_density_min -0.415
_refine_diff_density_rms 0.050
_refine_ls_extinction_method none
_refine_ls_goodness_of_fit_ref 1.068
_refine_ls_hydrogen_treatment constr
_refine_ls_matrix_type full
_refine_ls_number_parameters 316
_refine_ls_number_reflns 4749
_refine_ls_number_restraints 0
_refine_ls_restrained_S_all 1.068
_refine_ls_R_factor_all 0.0255
_refine_ls_R_factor_gt 0.0244
_refine_ls_shift/su_max 0.002
_refine_ls_shift/su_mean 0.000
_refine_ls_structure_factor_coef Fsqd
_refine_ls_weighting_details 'calc w=1/[\s^2^(Fo^2^)+(0.0247P)^2^+0.7624P] where P=(Fo^2^+2Fc^2^)/3'
_refine_ls_weighting_scheme calc
_refine_ls_wR_factor_gt 0.0615
_refine_ls_wR_factor_ref 0.0621
_reflns_number_gt 4578
_reflns_number_total 4749
_reflns_threshold_expression >2\s(I)
_cod_data_source_file c2nj40798a.txt
_cod_data_source_block k1979
_cod_database_code 7053005

loop_
_symmetry_equiv_pos_as_xyz
'x, y, z'
'-x, -y, -z'

loop_
_atom_site_label
_atom_site_type_symbol
_atom_site_fract_x
_atom_site_fract_y
_atom_site_fract_z
_atom_site_U_iso_or_equiv
_atom_site_adp_type
_atom_site_occupancy
_atom_site_symmetry_multiplicity
_atom_site_calc_flag
_atom_site_refinement_flags
_atom_site_disorder_assembly
_atom_site_disorder_group
Zn1 Zn 0.66506(2) 0.342392(17) 0.674148(10) 0.01746(6) Uani 1 1 d . . .
Cl2 Cl 0.39767(5) 0.40464(4) 0.62667(2) 0.02498(9) Uani 1 1 d . . .
F3 F 0.55822(16) 0.21483(12) 1.09942(7) 0.0391(3) Uani 1 1 d . . .
O4 O 0.68492(15) 0.35633(11) 0.81476(7) 0.0211(2) Uani 1 1 d . . .
O5 O 0.97866(17) 0.74804(13) 0.77437(8) 0.0295(3) Uani 1 1 d . . .
N6 N 0.86614(18) 0.72463(14) 1.02049(9) 0.0236(3) Uani 1 1 d . A .
O7 O 0.84908(16) 0.52014(12) 0.70378(7) 0.0259(2) Uani 1 1 d . . .
N8 N 0.63935(16) 0.10637(13) 0.66257(8) 0.0177(2) Uani 1 1 d . . .
N9 N 0.76016(16) 0.26706(13) 0.55369(8) 0.0184(2) Uani 1 1 d . . .
C10 C 0.79042(19) 0.59594(17) 1.04202(10) 0.0193(3) Uani 1 1 d . . .
C11 C 0.8744(2) 0.30358(19) 0.42220(11) 0.0259(3) Uani 1 1 d . . .
H11 H 0.9143 0.3698 0.3865 0.031 Uiso 1 1 calc R . .
C12 C 0.6758(2) -0.12589(17) 0.57392(11) 0.0233(3) Uani 1 1 d . . .
H12 H 0.7116 -0.1787 0.5222 0.028 Uiso 1 1 calc R . .
C13 C 0.75650(18) 0.11898(16) 0.52808(9) 0.0174(3) Uani 1 1 d . . .
C14 C 0.6100(2) -0.20167(17) 0.63438(12) 0.0279(3) Uani 1 1 d . . .
H14 H 0.5999 -0.3071 0.6247 0.033 Uiso 1 1 calc R . .
C15 C 0.8729(2) 0.1519(2) 0.39655(10) 0.0269(3) Uani 1 1 d . . .
H15 H 0.9132 0.1125 0.3430 0.032 Uiso 1 1 calc R . .
C16 C 0.8162(2) 0.35693(17) 0.50146(10) 0.0235(3) Uani 1 1 d . . .
H16 H 0.8161 0.4610 0.5192 0.028 Uiso 1 1 calc R . .
C17 C 0.84159(19) 0.60444(16) 0.86239(10) 0.0183(3) Uani 1 1 d . . .
C18 C 0.5755(2) 0.03186(17) 0.72059(10) 0.0228(3) Uani 1 1 d . . .
H18 H 0.5400 0.0867 0.7718 0.027 Uiso 1 1 calc R . .
C19 C 0.5593(2) -0.12176(18) 0.70902(11) 0.0276(3) Uani 1 1 d . . .
H19 H 0.5141 -0.1712 0.7516 0.033 Uiso 1 1 calc R . .
C20 C 0.8914(2) 0.72369(17) 0.93535(10) 0.0230(3) Uani 1 1 d . . .
H20 H 0.9485 0.8128 0.9243 0.028 Uiso 1 1 calc R . .
C21 C 0.7710(2) 0.59287(18) 1.13301(10) 0.0237(3) Uani 1 1 d . A .
C22 C 0.68871(18) 0.02856(15) 0.58975(9) 0.0170(3) Uani 1 1 d . . .
C23 C 0.73380(18) 0.46884(16) 0.97116(9) 0.0171(3) Uani 1 1 d . . .
C25 C 0.6570(2) 0.33782(17) 0.99173(10) 0.0213(3) Uani 1 1 d . . .
H25 H 0.6188 0.2501 0.9455 0.026 Uiso 1 1 calc R . .
C27 C 0.75045(18) 0.47102(15) 0.87645(9) 0.0168(3) Uani 1 1 d . . .
C28 C 0.6383(2) 0.33948(18) 1.07978(11) 0.0252(3) Uani 1 1 d . . .
C29 C 0.6944(2) 0.46331(19) 1.15077(10) 0.0262(3) Uani 1 1 d . . .
H29 H 0.6798 0.4583 1.2112 0.031 Uiso 1 1 calc R . .
C31 C 0.8122(2) 0.05738(18) 0.44936(10) 0.0233(3) Uani 1 1 d . . .
H31 H 0.8088 -0.0473 0.4321 0.028 Uiso 1 1 calc R . .
C33 C 0.8933(2) 0.62739(16) 0.77374(10) 0.0202(3) Uani 1 1 d . . .
C30A C 0.7651(3) 0.9540(2) 1.08471(15) 0.0283(5) Uani 0.802(3) 1 d P A 1
H30A H 0.8008 1.0499 1.1279 0.042 Uiso 0.802(3) 1 calc PR A 1
H30B H 0.6655 0.8985 1.1008 0.042 Uiso 0.802(3) 1 calc PR A 1
H30C H 0.7308 0.9710 1.0222 0.042 Uiso 0.802(3) 1 calc PR A 1
C30B C 1.0797(10) 0.9109(8) 1.1198(6) 0.0228(18) Uani 0.198(3) 1 d P A 2
H30D H 1.1355 0.9214 1.0680 0.034 Uiso 0.198(3) 1 calc PR A 2
H30E H 1.1308 0.8367 1.1513 0.034 Uiso 0.198(3) 1 calc PR A 2
H30F H 1.0990 1.0069 1.1629 0.034 Uiso 0.198(3) 1 calc PR A 2
C32A C 0.9771(3) 0.8323(2) 1.18594(13) 0.0270(5) Uani 0.802(3) 1 d P A 1
H32A H 1.0836 0.7837 1.1860 0.032 Uiso 0.802(3) 1 calc PR A 1
H32B H 1.0074 0.9257 1.2330 0.032 Uiso 0.802(3) 1 calc PR A 1
C32B C 0.7774(2) 0.87463(17) 1.15609(11) 0.030(2) Uani 0.198(3) 1 d P A 2
H32C H 0.6541 0.8555 1.1217 0.036 Uiso 0.198(3) 1 calc PR A 2
H32D H 0.7984 0.9708 1.2005 0.036 Uiso 0.198(3) 1 calc PR A 2
C24 C 0.9120(2) 0.86798(17) 1.08966(11) 0.0278(3) Uani 1 1 d R . .
H24A H 1.0122 0.9281 1.0742 0.033 Uiso 0.802(3) 1 calc PR A 1
H24B H 0.8775 0.9428 1.0519 0.033 Uiso 0.198(3) 1 calc PR A 2
C26 C 0.8329(3) 0.7292(2) 1.20872(11) 0.0349(4) Uani 1 1 d . . .
H26A H 0.8782 0.6984 1.2670 0.042 Uiso 0.802(3) 1 calc PR A 1
H26B H 0.7329 0.7834 1.2172 0.042 Uiso 0.802(3) 1 calc PR A 1
H26C H 0.9611 0.7403 1.2321 0.042 Uiso 0.198(3) 1 calc PR A 2
H26D H 0.7727 0.7240 1.2603 0.042 Uiso 0.198(3) 1 calc PR A 2

loop_
_atom_site_aniso_label
_atom_site_aniso_U_11
_atom_site_aniso_U_22
_atom_site_aniso_U_33
_atom_site_aniso_U_23
_atom_site_aniso_U_13
_atom_site_aniso_U_12
Zn1 0.02470(10) 0.01394(9) 0.01312(9) 0.00068(6) 0.00575(6) 0.00046(6)
Cl2 0.03037(19) 0.02627(18) 0.01938(17) 0.00257(14) 0.00658(14) 0.00994(15)
F3 0.0567(7) 0.0353(6) 0.0263(5) 0.0104(4) 0.0157(5) -0.0082(5)
O4 0.0323(6) 0.0157(5) 0.0133(5) -0.0002(4) 0.0051(4) -0.0010(4)
O5 0.0430(7) 0.0210(5) 0.0216(5) 0.0007(4) 0.0111(5) -0.0091(5)
N6 0.0311(7) 0.0189(6) 0.0175(6) -0.0046(5) 0.0082(5) -0.0021(5)
O7 0.0358(6) 0.0221(5) 0.0163(5) -0.0027(4) 0.0100(4) -0.0075(5)
N8 0.0203(6) 0.0157(5) 0.0155(5) 0.0018(4) 0.0029(5) -0.0005(4)
N9 0.0222(6) 0.0168(6) 0.0150(5) 0.0010(4) 0.0051(5) -0.0011(5)
C10 0.0198(7) 0.0214(7) 0.0161(6) 0.0004(5) 0.0053(5) 0.0032(5)
C11 0.0272(8) 0.0317(8) 0.0183(7) 0.0054(6) 0.0080(6) -0.0033(6)
C12 0.0270(8) 0.0170(7) 0.0237(7) 0.0008(6) 0.0026(6) 0.0037(6)
C13 0.0179(6) 0.0179(7) 0.0146(6) 0.0008(5) 0.0016(5) 0.0018(5)
C14 0.0332(9) 0.0158(7) 0.0326(8) 0.0070(6) 0.0012(7) 0.0013(6)
C15 0.0283(8) 0.0361(9) 0.0165(7) 0.0012(6) 0.0087(6) 0.0057(7)
C16 0.0292(8) 0.0204(7) 0.0191(7) 0.0026(6) 0.0065(6) -0.0042(6)
C17 0.0227(7) 0.0169(7) 0.0151(6) 0.0006(5) 0.0061(5) 0.0024(5)
C18 0.0273(8) 0.0221(7) 0.0187(7) 0.0049(6) 0.0060(6) -0.0015(6)
C19 0.0332(9) 0.0230(8) 0.0265(8) 0.0107(6) 0.0047(7) -0.0034(6)
C20 0.0286(8) 0.0186(7) 0.0203(7) -0.0002(6) 0.0081(6) -0.0015(6)
C21 0.0246(7) 0.0298(8) 0.0151(7) -0.0008(6) 0.0054(6) 0.0040(6)
C22 0.0176(6) 0.0163(6) 0.0148(6) 0.0007(5) 0.0004(5) 0.0014(5)
C23 0.0181(6) 0.0194(7) 0.0137(6) 0.0019(5) 0.0036(5) 0.0038(5)
C25 0.0236(7) 0.0218(7) 0.0173(7) 0.0025(5) 0.0047(5) 0.0006(6)
C27 0.0200(7) 0.0155(6) 0.0146(6) 0.0011(5) 0.0043(5) 0.0039(5)
C28 0.0284(8) 0.0277(8) 0.0208(7) 0.0075(6) 0.0082(6) 0.0002(6)
C29 0.0278(8) 0.0360(9) 0.0155(7) 0.0043(6) 0.0077(6) 0.0045(7)
C31 0.0275(8) 0.0239(7) 0.0176(7) 0.0000(6) 0.0048(6) 0.0067(6)
C33 0.0241(7) 0.0190(7) 0.0165(7) 0.0017(5) 0.0055(5) 0.0003(6)
C30A 0.0294(11) 0.0216(10) 0.0296(11) -0.0036(8) 0.0029(8) 0.0050(8)
C30B 0.021(4) 0.018(4) 0.026(4) 0.000(3) 0.001(3) 0.001(3)
C32A 0.0273(10) 0.0288(10) 0.0183(9) -0.0076(7) 0.0000(7) 0.0046(8)
C32B 0.033(4) 0.029(4) 0.024(4) -0.013(3) 0.012(3) -0.002(3)
C24 0.0344(9) 0.0210(7) 0.0224(7) -0.0085(6) 0.0098(7) -0.0058(6)
C26 0.0484(11) 0.0348(9) 0.0183(7) -0.0050(7) 0.0120(7) -0.0001(8)

loop_
_atom_type_symbol
_atom_type_description
_atom_type_scat_dispersion_real
_atom_type_scat_dispersion_imag
_atom_type_scat_source
C C 0.0033 0.0016 'International Tables Vol C Tables 4.2.6.8 and 6.1.1.4'
H H 0.0000 0.0000 'International Tables Vol C Tables 4.2.6.8 and 6.1.1.4'
N N 0.0061 0.0033 'International Tables Vol C Tables 4.2.6.8 and 6.1.1.4'
O O 0.0106 0.0060 'International Tables Vol C Tables 4.2.6.8 and 6.1.1.4'
F F 0.0171 0.0103 'International Tables Vol C Tables 4.2.6.8 and 6.1.1.4'
Cl Cl 0.1484 0.1585 'International Tables Vol C Tables 4.2.6.8 and 6.1.1.4'
Zn Zn 0.2839 1.4301 'International Tables Vol C Tables 4.2.6.8 and 6.1.1.4'

loop_
_geom_angle_atom_site_label_1
_geom_angle_atom_site_label_2
_geom_angle_atom_site_label_3
_geom_angle
O7 Zn1 O4 88.28(4)
O7 Zn1 N9 88.47(4)
O4 Zn1 N9 148.64(5)
O7 Zn1 N8 140.38(5)
O4 Zn1 N8 86.48(4)
N9 Zn1 N8 76.45(5)
O7 Zn1 Cl2 110.81(4)
O4 Zn1 Cl2 103.73(3)
N9 Zn1 Cl2 106.57(4)
N8 Zn1 Cl2 108.58(4)
C27 O4 Zn1 125.21(9)
C20 N6 C10 120.03(13)
C20 N6 C24 118.73(13)
C10 N6 C24 121.16(12)
C33 O7 Zn1 131.34(10)
C18 N8 C22 118.63(13)
C18 N8 Zn1 125.13(10)
C22 N8 Zn1 116.23(9)
C16 N9 C13 119.24(13)
C16 N9 Zn1 123.92(10)
C13 N9 Zn1 116.79(9)
N6 C10 C23 118.24(13)
N6 C10 C21 120.75(13)
C23 C10 C21 121.01(14)
C15 C11 C16 118.40(14)
C14 C12 C22 119.22(14)
N9 C13 C31 121.59(13)
N9 C13 C22 115.07(12)
C31 C13 C22 123.34(13)
C19 C14 C12 119.07(14)
C11 C15 C31 119.70(14)
N9 C16 C11 122.40(15)
C20 C17 C27 118.30(13)
C20 C17 C33 115.87(13)
C27 C17 C33 125.82(12)
N8 C18 C19 122.73(15)
C14 C19 C18 118.69(15)
N6 C20 C17 125.48(14)
C29 C21 C10 118.59(14)
C29 C21 C26 120.66(14)
C10 C21 C26 120.75(15)
N8 C22 C12 121.66(13)
N8 C22 C13 115.44(12)
C12 C22 C13 122.89(13)
C25 C23 C10 118.97(13)
C25 C23 C27 119.39(13)
C10 C23 C27 121.63(13)
C28 C25 C23 118.42(14)
O4 C27 C17 125.65(13)
O4 C27 C23 118.36(12)
C17 C27 C23 115.99(12)
F3 C28 C25 118.72(14)
F3 C28 C29 117.77(14)
C25 C28 C29 123.50(15)
C21 C29 C28 119.49(14)
C15 C31 C13 118.66(14)
O5 C33 O7 124.21(14)
O5 C33 C17 117.54(13)
O7 C33 C17 118.24(13)
C26 C32A C24 109.43(15)
C24 C32B C26 98.58(8)
C30B C24 C30A 130.6(4)
C30B C24 N6 114.4(4)
C30A C24 N6 111.05(15)
C30B C24 C32A 68.1(4)
C30A C24 C32A 114.21(15)
N6 C24 C32A 108.36(14)
C30B C24 C32B 122.3(4)
C30A C24 C32B 54.60(11)
N6 C24 C32B 109.43(8)
C32A C24 C32B 63.61(10)
C21 C26 C32A 110.89(14)
C21 C26 C32B 103.74(13)
C32A C26 C32B 60.66(12)

loop_
_geom_bond_atom_site_label_1
_geom_bond_atom_site_label_2
_geom_bond_distance
Zn1 O7 1.9904(11)
Zn1 O4 2.0835(10)
Zn1 N9 2.1266(12)
Zn1 N8 2.1375(12)
Zn1 Cl2 2.2568(4)
F3 C28 1.3572(18)
O4 C27 1.2674(17)
O5 C33 1.2333(19)
N6 C20 1.338(2)
N6 C10 1.388(2)
N6 C24 1.4953(18)
O7 C33 1.2785(18)
N8 C18 1.3411(19)
N8 C22 1.3468(18)
N9 C16 1.3378(19)
N9 C13 1.3474(18)
C10 C23 1.408(2)
C10 C21 1.418(2)
C11 C15 1.382(2)
C11 C16 1.389(2)
C12 C14 1.385(2)
C12 C22 1.391(2)
C13 C31 1.391(2)
C13 C22 1.489(2)
C14 C19 1.381(2)
C15 C31 1.388(2)
C17 C20 1.376(2)
C17 C27 1.426(2)
C17 C33 1.5143(19)
C18 C19 1.386(2)
C21 C29 1.372(2)
C21 C26 1.509(2)
C23 C25 1.403(2)
C23 C27 1.4662(19)
C25 C28 1.364(2)
C28 C29 1.389(2)
C30A C24 1.466(3)
C30B C24 1.302(8)
C32A C26 1.528(3)
C32A C24 1.557(3)
C32B C24 1.5859
C32B C26 1.733(3)
